data_7719980
loop_
_publ_author_name
'Kumawat, Manoj Kumar'
'Mathur, Shobhit'
'Rathnam, Sharan Shanmuga Vuppaladadium'
'Jangra, Jitender'
'Roy, Anindya'
'Maji, Somnath'

_publ_section_title
;
 Comprehensive Design, Synthesis of Methyl Substituted Benzimidazole-based
 Mononuclear Copper(II) Complexes and Evaluation of DNA Cleavage and
 ROS-induced Apoptosis
;
_journal_name_full 'Dalton Transactions'
_journal_paper_doi 10.1039/D5DT02281A
_journal_year 2026
_chemical_formula_moiety 'C32 H31 Cu N7, 2(Cl O4)'
_chemical_formula_sum 'C32 H31 Cl2 Cu N7 O8'
_chemical_formula_weight 776.096
_space_group_crystal_system monoclinic
_space_group_IT_number 4
_space_group_name_Hall 'P 2yb'
_space_group_name_H-M_alt 'P 1 21 1'
_symmetry_Int_Tables_number 4
_atom_sites_solution_primary dual
_audit_creation_date 2024-09-16
_audit_creation_method
;
Olex2 1.5
(compiled 2024.02.16 svn.r378c4104 for OlexSys, GUI svn.r6928)
;
_audit_update_record
;
2025-08-25 deposited with the CCDC.	2025-12-04 downloaded from the CCDC.
;
_cell_angle_alpha 90
_cell_angle_beta 93.252(3)
_cell_angle_gamma 90
_cell_formula_units_Z 2
_cell_length_a 8.2663(7)
_cell_length_b 20.2627(18)
_cell_length_c 10.2878(10)
_cell_measurement_reflns_used 9269
_cell_measurement_temperature 172.00
_cell_measurement_theta_max 25.10
_cell_measurement_theta_min 2.22
_cell_volume 1720.4(3)
_computing_cell_refinement 'SAINT V8.40B (?, 2016)'
_computing_data_reduction 'SAINT V8.40B (?, 2016)'
_computing_molecular_graphics 'Olex2 1.5 (Dolomanov et al., 2009)'
_computing_publication_material 'Olex2 1.5 (Dolomanov et al., 2009)'
_computing_structure_refinement 'olex2.refine 1.5 (Bourhis et al., 2015)'
_computing_structure_solution 'SHELXT 2018/2 (Sheldrick, 2018)'
_diffrn_ambient_temperature 172.00
_diffrn_measured_fraction_theta_full 0.9997
_diffrn_measured_fraction_theta_max 0.9969
_diffrn_measurement_device_type 'Bruker APEX-II CCD'
_diffrn_measurement_method '\f and \w scans'
_diffrn_radiation_type 'Mo K\a'
_diffrn_radiation_wavelength 0.71073
_diffrn_reflns_av_R_equivalents 0.0387
_diffrn_reflns_av_unetI/netI 0.0556
_diffrn_reflns_Laue_measured_fraction_full 0.9997
_diffrn_reflns_Laue_measured_fraction_max 0.9969
_diffrn_reflns_limit_h_max 9
_diffrn_reflns_limit_h_min -10
_diffrn_reflns_limit_k_max 25
_diffrn_reflns_limit_k_min -25
_diffrn_reflns_limit_l_max 13
_diffrn_reflns_limit_l_min -12
_diffrn_reflns_number 15979
_diffrn_reflns_point_group_measured_fraction_full 0.9431
_diffrn_reflns_point_group_measured_fraction_max 0.9210
_diffrn_reflns_theta_full 25.2417
_diffrn_reflns_theta_max 27.15
_diffrn_reflns_theta_min 2.01
_diffrn_source_current 1.4
_diffrn_source_power 0.07
_diffrn_source_voltage 50.0
_diffrn_standards_number 0
_exptl_absorpt_coefficient_mu 0.851
_exptl_absorpt_correction_T_max 0.7455
_exptl_absorpt_correction_T_min 0.4896
_exptl_absorpt_correction_type multi-scan
_exptl_absorpt_process_details
;
SADABS-2016/2 (Bruker,2016/2) was used for absorption correction.
wR2(int) was 0.1135 before and 0.0662 after correction.
The Ratio of minimum to maximum transmission is 0.6567.
The \l/2 correction factor is Not present.
;
_exptl_crystal_colour 'clear dark blue'
_exptl_crystal_colour_lustre clear
_exptl_crystal_colour_modifier dark
_exptl_crystal_colour_primary blue
_exptl_crystal_density_diffrn 1.498
_exptl_crystal_description block
_exptl_crystal_F_000 799.834
_exptl_crystal_size_max 0.07
_exptl_crystal_size_mid 0.05
_exptl_crystal_size_min 0.04
_refine_diff_density_max 0.5350
_refine_diff_density_min -0.3936
_refine_diff_density_rms 0.0713
_refine_ls_abs_structure_details 'Hooft, R.W.W., Straver, L.H., Spek, A.L. (2010). J. Appl. Cryst., 43, 665-668.'
_refine_ls_abs_structure_Flack 0.027(9)
_refine_ls_d_res_high 0.7788
_refine_ls_d_res_low 10.1314
_refine_ls_goodness_of_fit_ref 1.0251
_refine_ls_hydrogen_treatment constr
_refine_ls_matrix_type full
_refine_ls_number_constraints 61
_refine_ls_number_parameters 466
_refine_ls_number_reflns 7030
_refine_ls_number_restraints 19
_refine_ls_restrained_S_all 1.0237
_refine_ls_R_factor_all 0.0589
_refine_ls_R_factor_gt 0.0495
_refine_ls_shift/su_max -0.0006
_refine_ls_shift/su_mean 0.0001
_refine_ls_structure_factor_coef Fsqd
_refine_ls_weighting_details 'w=1/[\s^2^(Fo^2^)+(0.0904P)^2^] where P=(Fo^2^+2Fc^2^)/3'
_refine_ls_weighting_scheme calc
_refine_ls_wR_factor_gt 0.1295
_refine_ls_wR_factor_ref 0.1371
_reflns_Friedel_coverage 0.841
_reflns_limit_h_max 10
_reflns_limit_h_min -10
_reflns_limit_k_max 25
_reflns_limit_k_min -25
_reflns_limit_l_max 13
_reflns_limit_l_min -13
_reflns_number_gt 6046
_reflns_number_total 7030
_reflns_threshold_expression I>=2u(I)
_cod_data_source_file d5dt02281a2.cif
_cod_data_source_block mo_SNM_MKK_MePHENCu_0m
_cod_original_sg_symbol_Hall ' P 2yb'
_cod_database_code 7719980
_olex2_refinement_description
;
1. Twinned data refinement
 Scales: 0.970(15)
 0.030(15)
2. Fixed Uiso
 At 1.2 times of:
  All C(H) groups, All C(H,H,H,H) groups, All N(H) groups
 At 1.5 times of:
  All C(H,H,H) groups
3. Restrained distances
 Cu1-N8 \\sim Cu1-N1
 with sigma of 0.02
 C1-N8 \\sim C1-N1
 with sigma of 0.02
 C9-N8 \\sim C9-N1
 with sigma of 0.02
4. Uiso/Uaniso restraints and constraints
N8: within 2A with sigma of 0.001 and sigma for terminal atoms of 0.002 within
2A
N1: within 2A with sigma of 0.001 and sigma for terminal atoms of 0.002 within
2A
Uanis(N8) \\sim Ueq: with sigma of 0.001 and sigma for terminal atoms of 0.002
Uanis(N1) \\sim Ueq: with sigma of 0.001 and sigma for terminal atoms of 0.002
5. Others
 Sof(H1bc)=Sof(H1bd)=Sof(H9bc)=Sof(H9bd)=Sof(N1)=Sof(H1)=1-FVAR(1)
 Sof(H1aa)=Sof(H1ab)=Sof(H9aa)=Sof(H9ab)=Sof(N8)=Sof(H8)=FVAR(1)
6.a Ternary CH refined with riding coordinates:
 N8(H8), N1(H1)
6.b Secondary CH2 refined with riding coordinates:
 C1(H1aa,H1ab), C1(H1bc,H1bd), C9(H9aa,H9ab), C9(H9bc,H9bd)
6.c Aromatic/amide H refined with riding coordinates:
 C28(H28), C7(H7), C27(H27), C4(H4), C13(H13), C20(H20), C12(H12), C19(H19),
 C23(H23), C14(H14), C6(H6), C15(H15), C5(H5), C22(H22)
6.d Idealised Me refined as rotating group:
 C31(H31a,H31b,H31c), C30(H30a,H30b,H30c), C18(H18a,H18b,H18c), C32(H32a,H32b,
 H32c)
;
_olex2_submission_special_instructions 'No special instructions were received'

loop_
_space_group_symop_id
_space_group_symop_operation_xyz
1 x,y,z
2 -x,y+1/2,-z

loop_
_atom_site_label
_atom_site_type_symbol
_atom_site_fract_x
_atom_site_fract_y
_atom_site_fract_z
_atom_site_U_iso_or_equiv
_atom_site_adp_type
_atom_site_occupancy
_atom_site_refinement_flags_posn
_atom_site_refinement_flags_adp
_atom_site_refinement_flags_occupancy
_atom_site_disorder_group
Cu1 Cu 0.41137(5) 0.43841(3) 0.38663(4) 0.04375(13) Uani 1.000000 D . . .
Cl1 Cl 0.93875(15) 0.28126(7) 0.58387(13) 0.0743(3) Uani 1.000000 . . . .
Cl2 Cl 0.23866(18) 0.22023(8) 0.09800(17) 0.0886(4) Uani 1.000000 . . . .
N2 N 0.3220(4) 0.45278(15) 0.5585(3) 0.0499(8) Uani 1.000000 . . . .
N5 N 0.5299(4) 0.53128(15) 0.3731(3) 0.0494(7) Uani 1.000000 . . . .
N6 N 0.2639(5) 0.41126(19) 0.7486(3) 0.0559(8) Uani 1.000000 . . . .
N4 N 0.2337(4) 0.49298(16) 0.2769(3) 0.0503(7) Uani 1.000000 . . . .
N7 N 0.6570(4) 0.31053(17) 0.1741(4) 0.0558(8) Uani 1.000000 . . . .
N3 N 0.5174(4) 0.39631(15) 0.2399(3) 0.0476(7) Uani 1.000000 . . . .
C3 C 0.6643(5) 0.3576(2) 0.0786(4) 0.0531(9) Uani 1.000000 . . . .
C8 C 0.5758(4) 0.4123(2) 0.1215(4) 0.0501(9) Uani 1.000000 . . . .
C16 C 0.2405(5) 0.5011(2) 0.6221(4) 0.0507(8) Uani 1.000000 . . . .
C26 C 0.4403(5) 0.57465(17) 0.2972(4) 0.0504(9) Uani 1.000000 . . . .
C10 C 0.3349(5) 0.4013(2) 0.6362(4) 0.0523(9) Uani 1.000000 . . . .
C25 C 0.2817(5) 0.55546(19) 0.2512(4) 0.0516(9) Uani 1.000000 . . . .
C24 C 0.1791(6) 0.5998(2) 0.1823(4) 0.0595(10) Uani 1.000000 . . . .
C28 C -0.0246(7) 0.5170(4) 0.1720(6) 0.0879(17) Uani 1.000000 . . . .
H28 H -0.1320(7) 0.5032(4) 0.1482(6) 0.106(2) Uiso 1.000000 R . . .
C11 C 0.1996(6) 0.4752(2) 0.7438(4) 0.0560(10) Uani 1.000000 . . . .
C7 C 0.5585(6) 0.4686(2) 0.0457(4) 0.0615(11) Uani 1.000000 . . . .
H7 H 0.4989(6) 0.5057(2) 0.0729(4) 0.0738(13) Uiso 1.000000 R . . .
C27 C 0.0218(7) 0.5777(3) 0.1447(5) 0.0775(15) Uani 1.000000 . . . .
H27 H -0.0519(7) 0.6066(3) 0.0991(5) 0.0930(18) Uiso 1.000000 R . . .
C4 C 0.7390(6) 0.3583(3) -0.0399(5) 0.0725(13) Uani 1.000000 . . . .
H4 H 0.7997(6) 0.3217(3) -0.0679(5) 0.0870(16) Uiso 1.000000 R . . .
C2 C 0.5686(5) 0.33531(18) 0.2678(4) 0.0475(8) Uani 1.000000 . . . .
C29 C 0.0853(6) 0.4726(3) 0.2367(5) 0.0669(12) Uani 1.000000 . . . .
C31 C 0.2570(8) 0.3659(3) 0.8576(5) 0.0786(15) Uani 1.000000 . . . .
H31a H 0.316(5) 0.3255(10) 0.839(2) 0.118(2) Uiso 1.000000 GR . . .
H31b H 0.306(5) 0.3866(9) 0.9363(11) 0.118(2) Uiso 1.000000 GR . . .
H31c H 0.1437(9) 0.3550(18) 0.871(3) 0.118(2) Uiso 1.000000 GR . . .
C13 C 0.0644(8) 0.5730(3) 0.7952(6) 0.0861(16) Uani 1.000000 . . . .
H13 H 0.0021(8) 0.5982(3) 0.8519(6) 0.103(2) Uiso 1.000000 R . . .
C20 C 0.6547(8) 0.6529(2) 0.3112(6) 0.0824(15) Uani 1.000000 . . . .
H20 H 0.7022(8) 0.6937(2) 0.2885(6) 0.0988(18) Uiso 1.000000 R . . .
C12 C 0.1143(7) 0.5113(3) 0.8322(5) 0.0776(14) Uani 1.000000 . . . .
H12 H 0.0916(7) 0.4937(3) 0.9149(5) 0.0931(17) Uiso 1.000000 R . . .
C1 C 0.5221(6) 0.3012(2) 0.3889(4) 0.0567(10) Uani 1.000000 D . . .
H1aa H 0.4771(6) 0.2570(2) 0.3672(4) 0.0680(11) Uiso 0.593(12) R . P 1
H1ab H 0.6186(6) 0.2955(2) 0.4493(4) 0.0680(11) Uiso 0.593(12) R . P 1
H1bc H 0.4174(6) 0.2779(2) 0.3742(4) 0.0680(11) Uiso 0.407(12) R . P 2
H1bd H 0.6060(6) 0.2689(2) 0.4189(4) 0.0680(11) Uiso 0.407(12) R . P 2
C19 C 0.7401(7) 0.6104(3) 0.3892(6) 0.0831(15) Uani 1.000000 . . . .
H19 H 0.8456(7) 0.6223(3) 0.4225(6) 0.0997(18) Uiso 1.000000 R . . .
C23 C 0.2362(8) 0.6636(3) 0.1508(6) 0.0804(16) Uani 1.000000 . . . .
H23 H 0.1670(8) 0.6940(3) 0.1045(6) 0.0964(19) Uiso 1.000000 R . . .
C9 C 0.4150(7) 0.3393(2) 0.5952(5) 0.0653(11) Uani 1.000000 D . . .
H9aa H 0.5298(7) 0.3382(2) 0.6281(5) 0.0783(14) Uiso 0.593(12) R . P 1
H9ab H 0.3589(7) 0.3001(2) 0.6284(5) 0.0783(14) Uiso 0.593(12) R . P 1
H9bc H 0.4866(7) 0.3218(2) 0.6675(5) 0.0783(14) Uiso 0.407(12) R . P 2
H9bd H 0.3323(7) 0.3054(2) 0.5710(5) 0.0783(14) Uiso 0.407(12) R . P 2
O3 O 0.8450(8) 0.2263(3) 0.5391(7) 0.137(2) Uani 1.000000 . . . .
C17 C 0.6755(6) 0.5487(2) 0.4221(5) 0.0681(12) Uani 1.000000 . . . .
C14 C 0.1031(7) 0.6001(2) 0.6745(5) 0.0703(12) Uani 1.000000 . . . .
H14 H 0.0674(7) 0.6435(2) 0.6522(5) 0.0844(15) Uiso 1.000000 R . . .
C21 C 0.4978(7) 0.6378(2) 0.2635(5) 0.0662(12) Uani 1.000000 . . . .
C6 C 0.6331(7) 0.4681(3) -0.0730(5) 0.0768(14) Uani 1.000000 . . . .
H6 H 0.6238(7) 0.5058(3) -0.1278(5) 0.0921(17) Uiso 1.000000 R . . .
C30 C 0.0405(9) 0.4022(4) 0.2630(8) 0.106(2) Uani 1.000000 . . . .
H30a H 0.1389(11) 0.3767(8) 0.285(6) 0.160(4) Uiso 1.000000 GR . . .
H30b H -0.031(6) 0.4006(5) 0.336(4) 0.160(4) Uiso 1.000000 GR . . .
H30c H -0.016(7) 0.3833(10) 0.185(2) 0.160(4) Uiso 1.000000 GR . . .
C15 C 0.1912(5) 0.5652(2) 0.5886(4) 0.0571(10) Uani 1.000000 . . . .
H15 H 0.2182(5) 0.5842(2) 0.5082(4) 0.0685(11) Uiso 1.000000 R . . .
C5 C 0.7209(7) 0.4136(3) -0.1128(5) 0.0788(15) Uani 1.000000 . . . .
H5 H 0.7697(7) 0.4155(3) -0.1941(5) 0.0946(18) Uiso 1.000000 R . . .
C18 C 0.7649(8) 0.4991(4) 0.5064(7) 0.097(2) Uani 1.000000 . . . .
H18a H 0.6878(11) 0.4748(19) 0.557(4) 0.145(3) Uiso 1.000000 GR . . .
H18b H 0.822(5) 0.4681(17) 0.4516(8) 0.145(3) Uiso 1.000000 GR . . .
H18c H 0.844(5) 0.5217(4) 0.565(4) 0.145(3) Uiso 1.000000 GR . . .
C22 C 0.3908(9) 0.6805(2) 0.1875(6) 0.0806(16) Uani 1.000000 . . . .
H22 H 0.4300(9) 0.7223(2) 0.1620(6) 0.0967(19) Uiso 1.000000 R . . .
C32 C 0.7263(7) 0.2432(3) 0.1733(6) 0.0806(15) Uani 1.000000 . . . .
H32a H 0.674(4) 0.2178(8) 0.101(3) 0.121(2) Uiso 1.000000 GR . . .
H32b H 0.8431(12) 0.2459(3) 0.162(5) 0.121(2) Uiso 1.000000 GR . . .
H32c H 0.708(5) 0.2212(9) 0.2560(19) 0.121(2) Uiso 1.000000 GR . . .
O7 O 0.0898(7) 0.2237(5) 0.0372(8) 0.177(3) Uani 1.000000 . . . .
O1 O 0.8471(12) 0.3285(5) 0.6129(15) 0.292(9) Uani 1.000000 . . . .
O8 O 0.3423(12) 0.2631(5) 0.0687(12) 0.278(8) Uani 1.000000 . . . .
O2 O 1.0320(11) 0.2609(4) 0.6913(10) 0.199(4) Uani 1.000000 . . . .
O4 O 1.0751(12) 0.2875(6) 0.5107(15) 0.274(7) Uani 1.000000 . . . .
O5 O 0.252(2) 0.2052(7) 0.2227(9) 0.322(10) Uani 1.000000 . . . .
O6 O 0.2836(17) 0.1548(5) 0.0708(19) 0.283(7) Uani 1.000000 . . . .
N8 N 0.4024(7) 0.3407(3) 0.4497(5) 0.0476(18) Uani 0.593(12) D U P 1
H8 H 0.3010(7) 0.3240(3) 0.4230(5) 0.057(2) Uiso 0.593(12) R . P 1
N1 N 0.5089(10) 0.3546(4) 0.4843(7) 0.048(3) Uani 0.407(12) D U P 2
H1 H 0.6133(10) 0.3653(4) 0.5159(7) 0.058(3) Uiso 0.407(12) R . P 2

loop_
_atom_site_aniso_label
_atom_site_aniso_U_11
_atom_site_aniso_U_22
_atom_site_aniso_U_33
_atom_site_aniso_U_12
_atom_site_aniso_U_13
_atom_site_aniso_U_23
Cu1 0.0497(2) 0.03662(19) 0.0456(2) 0.00463(19) 0.00889(14) 0.00237(19)
Cl1 0.0642(7) 0.0888(8) 0.0701(7) 0.0006(6) 0.0044(5) -0.0025(6)
Cl2 0.0694(8) 0.0933(10) 0.1029(11) -0.0278(7) 0.0020(7) 0.0019(8)
N2 0.0582(17) 0.0447(19) 0.0472(17) 0.0033(13) 0.0064(13) 0.0052(13)
N5 0.0494(17) 0.0429(16) 0.0569(19) 0.0031(13) 0.0127(14) -0.0025(14)
N6 0.067(2) 0.0587(18) 0.0427(18) -0.0039(17) 0.0103(15) 0.0042(14)
N4 0.0546(18) 0.0494(17) 0.0477(17) 0.0040(14) 0.0086(13) 0.0053(14)
N7 0.0498(18) 0.0525(18) 0.065(2) 0.0098(14) 0.0008(15) -0.0139(16)
N3 0.0526(17) 0.0413(15) 0.0485(18) 0.0006(13) 0.0011(13) -0.0042(13)
C3 0.048(2) 0.054(2) 0.057(2) -0.0009(16) 0.0042(16) -0.0147(18)
C8 0.0459(19) 0.055(2) 0.050(2) -0.0086(15) 0.0063(17) -0.0102(17)
C16 0.055(2) 0.054(2) 0.044(2) -0.0008(17) 0.0063(16) -0.0037(16)
C26 0.073(3) 0.0344(16) 0.0461(19) 0.0036(16) 0.0201(17) 0.0018(15)
C10 0.061(2) 0.053(2) 0.043(2) 0.0038(18) 0.0050(16) 0.0028(17)
C25 0.067(2) 0.047(2) 0.0427(19) 0.0110(17) 0.0183(17) 0.0035(15)
C24 0.070(3) 0.062(2) 0.047(2) 0.020(2) 0.0166(18) 0.0112(18)
C28 0.066(3) 0.132(5) 0.066(3) 0.001(3) 0.006(2) 0.010(3)
C11 0.063(2) 0.063(3) 0.042(2) -0.009(2) 0.0087(17) -0.0074(18)
C7 0.072(3) 0.059(2) 0.054(3) -0.002(2) 0.011(2) -0.002(2)
C27 0.073(3) 0.112(5) 0.047(2) 0.027(3) 0.008(2) 0.010(3)
C4 0.072(3) 0.076(3) 0.071(3) -0.003(2) 0.023(2) -0.027(3)
C2 0.0459(18) 0.0452(18) 0.051(2) 0.0047(15) -0.0034(15) -0.0078(15)
C29 0.063(3) 0.085(3) 0.053(2) -0.008(2) 0.0029(19) 0.002(2)
C31 0.114(4) 0.079(3) 0.044(2) -0.013(3) 0.013(2) 0.014(2)
C13 0.105(4) 0.082(4) 0.074(3) 0.011(3) 0.030(3) -0.021(3)
C20 0.091(4) 0.052(2) 0.107(4) -0.018(3) 0.026(3) -0.001(3)
C12 0.099(4) 0.081(3) 0.056(3) -0.004(3) 0.026(3) -0.010(2)
C1 0.067(2) 0.0410(19) 0.061(2) 0.0092(17) 0.0020(19) -0.0009(17)
C19 0.071(3) 0.070(3) 0.109(4) -0.019(2) 0.011(3) -0.014(3)
C23 0.105(4) 0.064(3) 0.074(3) 0.030(3) 0.022(3) 0.017(3)
C9 0.084(3) 0.052(2) 0.061(3) 0.012(2) 0.009(2) 0.013(2)
O3 0.126(4) 0.126(4) 0.156(5) -0.017(4) -0.021(4) -0.021(4)
C17 0.064(3) 0.068(3) 0.073(3) -0.005(2) 0.004(2) -0.006(2)
C14 0.081(3) 0.057(2) 0.075(3) 0.007(2) 0.014(2) -0.018(2)
C21 0.090(3) 0.0395(19) 0.072(3) -0.002(2) 0.027(2) 0.0022(18)
C6 0.091(4) 0.086(3) 0.055(3) -0.012(3) 0.018(2) 0.004(2)
C30 0.094(5) 0.116(5) 0.108(5) -0.038(4) 0.001(4) 0.007(4)
C15 0.066(2) 0.049(2) 0.056(2) 0.0044(19) 0.0077(18) -0.0101(18)
C5 0.082(3) 0.094(4) 0.063(3) -0.011(3) 0.030(2) -0.015(3)
C18 0.073(3) 0.110(5) 0.104(5) 0.002(3) -0.019(3) 0.019(4)
C22 0.117(5) 0.041(2) 0.087(3) 0.012(3) 0.032(3) 0.016(2)
C32 0.086(4) 0.066(3) 0.091(4) 0.030(3) 0.015(3) -0.013(3)
O7 0.072(3) 0.256(9) 0.201(7) -0.011(4) -0.015(3) -0.066(7)
O1 0.174(7) 0.212(10) 0.48(2) 0.111(7) -0.105(10) -0.215(12)
O8 0.216(9) 0.259(10) 0.339(14) -0.166(9) -0.164(10) 0.203(10)
O2 0.175(8) 0.215(9) 0.195(8) -0.020(7) -0.088(7) 0.036(7)
O4 0.153(8) 0.294(14) 0.390(18) -0.007(9) 0.148(10) 0.099(14)
O5 0.44(2) 0.399(19) 0.114(6) -0.246(18) -0.070(9) 0.068(9)
O6 0.234(12) 0.151(8) 0.46(2) 0.040(9) 0.008(14) 0.019(11)
N8 0.0480(19) 0.0464(19) 0.0483(19) 0.0005(5) 0.0025(5) 0.0003(5)
N1 0.048(3) 0.048(3) 0.048(3) 0.0003(5) 0.0025(5) 0.0002(5)

loop_
_atom_type_symbol
_atom_type_scat_dispersion_real
_atom_type_scat_dispersion_imag
_atom_type_scat_Cromer_Mann_a1
_atom_type_scat_Cromer_Mann_a2
_atom_type_scat_Cromer_Mann_a3
_atom_type_scat_Cromer_Mann_a4
_atom_type_scat_Cromer_Mann_b1
_atom_type_scat_Cromer_Mann_b2
_atom_type_scat_Cromer_Mann_b3
_atom_type_scat_Cromer_Mann_b4
_atom_type_scat_Cromer_Mann_c
_atom_type_scat_source
_atom_type_scat_dispersion_source
C 0.00313 0.00162 2.31000 1.02000 1.58860 0.86500 20.84390 10.20750 0.56870 51.65120 0.21560 'International Tables Volume C Table 6.1.1.4 (pp. 500-502)' 'Brennan, Cowan, Rev. Sci. Instrum., 1992, 63, 850'
Cl 0.14908 0.15974 11.46040 7.19640 6.25560 1.64550 0.01040 1.16620 18.51940 47.77840 -9.55740 'International Tables Volume C Table 6.1.1.4 (pp. 500-502)' 'Brennan, Cowan, Rev. Sci. Instrum., 1992, 63, 850'
Cu 0.32831 1.27084 13.33800 7.16760 5.61580 1.67350 3.58280 0.24700 11.39660 64.81260 1.19100 'International Tables Volume C Table 6.1.1.4 (pp. 500-502)' 'Brennan, Cowan, Rev. Sci. Instrum., 1992, 63, 850'
H 0.00000 0.00000 0.49300 0.32291 0.14019 0.04081 10.51090 26.12570 3.14236 57.79970 0.00304 'International Tables Volume C Table 6.1.1.4 (pp. 500-502)' 'Brennan, Cowan, Rev. Sci. Instrum., 1992, 63, 850'
N 0.00612 0.00332 12.21260 3.13220 2.01250 1.16630 0.00570 9.89330 28.99750 0.58260 -11.52900 'International Tables Volume C Table 6.1.1.4 (pp. 500-502)' 'Brennan, Cowan, Rev. Sci. Instrum., 1992, 63, 850'
O 0.01085 0.00610 3.04850 2.28680 1.54630 0.86700 13.27710 5.70110 0.32390 32.90890 0.25080 'International Tables Volume C Table 6.1.1.4 (pp. 500-502)' 'Brennan, Cowan, Rev. Sci. Instrum., 1992, 63, 850'

loop_
_geom_angle_atom_site_label_1
_geom_angle_atom_site_label_2
_geom_angle_atom_site_label_3
_geom_angle
_geom_angle_site_symmetry_1
_geom_angle_site_symmetry_3
_geom_angle_publ_flag
N5 Cu1 N2 97.17(12) . . ?
N4 Cu1 N2 96.73(13) . . ?
N4 Cu1 N5 79.12(13) . . ?
N3 Cu1 N2 161.66(12) . . ?
N3 Cu1 N5 96.08(12) . . ?
N3 Cu1 N4 98.18(13) . . ?
N8 Cu1 N2 80.77(17) . . ?
N8 Cu1 N5 152.07(18) . . ?
N8 Cu1 N4 128.81(18) . . ?
N8 Cu1 N3 81.57(17) . . ?
N1 Cu1 N2 81.1(2) . . ?
N1 Cu1 N5 125.3(2) . . ?
N1 Cu1 N4 155.6(2) . . ?
N1 Cu1 N3 80.9(2) . . ?
N1 Cu1 N8 26.8(2) . . ?
O1 Cl1 O3 110.3(5) . . ?
O2 Cl1 O3 107.2(5) . . ?
O2 Cl1 O1 110.6(8) . . ?
O4 Cl1 O3 109.8(7) . . ?
O4 Cl1 O1 124.8(9) . . ?
O4 Cl1 O2 91.6(8) . . ?
O8 Cl2 O7 117.6(6) . . ?
O5 Cl2 O7 119.1(8) . . ?
O5 Cl2 O8 111.7(7) . . ?
O6 Cl2 O7 101.6(7) . . ?
O6 Cl2 O8 114.1(9) . . ?
O6 Cl2 O5 88.2(10) . . ?
C16 N2 Cu1 138.5(3) . . ?
C10 N2 Cu1 114.0(3) . . ?
C10 N2 C16 107.4(3) . . ?
C26 N5 Cu1 111.7(3) . . ?
C17 N5 Cu1 128.5(3) . . ?
C17 N5 C26 119.8(4) . . ?
C11 N6 C10 107.0(3) . . ?
C31 N6 C10 127.5(4) . . ?
C31 N6 C11 125.5(4) . . ?
C25 N4 Cu1 113.0(3) . . ?
C29 N4 Cu1 126.9(3) . . ?
C29 N4 C25 120.1(4) . . ?
C2 N7 C3 107.6(3) . . ?
C32 N7 C3 127.2(4) . . ?
C32 N7 C2 125.2(4) . . ?
C8 N3 Cu1 140.1(3) . . ?
C2 N3 Cu1 112.6(3) . . ?
C2 N3 C8 106.6(3) . . ?
C8 C3 N7 106.1(3) . . ?
C4 C3 N7 132.1(4) . . ?
C4 C3 C8 121.8(4) . . ?
C3 C8 N3 107.8(4) . . ?
C7 C8 N3 131.5(4) . . ?
C7 C8 C3 120.6(4) . . ?
C11 C16 N2 107.8(4) . . ?
C15 C16 N2 133.4(4) . . ?
C15 C16 C11 118.7(4) . . ?
C25 C26 N5 118.3(3) . . ?
C21 C26 N5 122.9(4) . . ?
C21 C26 C25 118.8(4) . . ?
N6 C10 N2 112.4(4) . . ?
C9 C10 N2 121.2(3) . . ?
C9 C10 N6 126.4(4) . . ?
C26 C25 N4 117.7(3) . . ?
C24 C25 N4 121.5(4) . . ?
C24 C25 C26 120.9(4) . . ?
C27 C24 C25 117.2(4) . . ?
C23 C24 C25 120.0(5) . . ?
C23 C24 C27 122.8(5) . . ?
C27 C28 H28 119.9(4) . . ?
C29 C28 H28 119.9(4) . . ?
C29 C28 C27 120.3(6) . . ?
C16 C11 N6 105.3(4) . . ?
C12 C11 N6 132.0(4) . . ?
C12 C11 C16 122.7(5) . . ?
H7 C7 C8 121.7(2) . . ?
C6 C7 C8 116.7(5) . . ?
C6 C7 H7 121.7(3) . . ?
C28 C27 C24 120.8(5) . . ?
H27 C27 C24 119.6(3) . . ?
H27 C27 C28 119.6(4) . . ?
H4 C4 C3 121.6(3) . . ?
C5 C4 C3 116.8(5) . . ?
C5 C4 H4 121.6(3) . . ?
N3 C2 N7 111.9(4) . . ?
C1 C2 N7 127.1(3) . . ?
C1 C2 N3 121.0(3) . . ?
C28 C29 N4 120.0(5) . . ?
C30 C29 N4 118.0(5) . . ?
C30 C29 C28 122.0(6) . . ?
H31a C31 N6 109.5 . . ?
H31b C31 N6 109.5 . . ?
H31b C31 H31a 109.5 . . ?
H31c C31 N6 109.5 . . ?
H31c C31 H31a 109.5 . . ?
H31c C31 H31b 109.5 . . ?
C12 C13 H13 119.2(3) . . ?
C14 C13 H13 119.2(3) . . ?
C14 C13 C12 121.6(5) . . ?
C19 C20 H20 119.5(3) . . ?
C21 C20 H20 119.5(3) . . ?
C21 C20 C19 120.9(5) . . ?
C13 C12 C11 117.1(5) . . ?
H12 C12 C11 121.4(3) . . ?
H12 C12 C13 121.4(3) . . ?
H1aa C1 C2 110.0(2) . . ?
H1ab C1 C2 110.0(2) . . ?
H1ab C1 H1aa 108.3 . . ?
H1bc C1 C2 110.9(2) . . ?
H1bc C1 H1aa 38.8 . . ?
H1bc C1 H1ab 135.0 . . ?
H1bd C1 C2 110.9(2) . . ?
H1bd C1 H1aa 73.8 . . ?
H1bd C1 H1ab 37.0 . . ?
H1bd C1 H1bc 108.9 . . ?
N8 C1 C2 108.7(4) . . ?
N8 C1 H1aa 110.0(3) . . ?
N8 C1 H1ab 110.0(3) . . ?
N8 C1 H1bc 73.5(3) . . ?
N8 C1 H1bd 135.8(3) . . ?
N1 C1 C2 104.4(4) . . ?
N1 C1 H1aa 140.9(4) . . ?
N1 C1 H1ab 75.8(4) . . ?
N1 C1 H1bc 110.9(4) . . ?
N1 C1 H1bd 110.9(4) . . ?
N1 C1 N8 39.0(4) . . ?
H19 C19 C20 119.4(3) . . ?
C17 C19 C20 121.1(5) . . ?
C17 C19 H19 119.4(3) . . ?
H23 C23 C24 120.5(3) . . ?
C22 C23 C24 119.1(5) . . ?
C22 C23 H23 120.5(3) . . ?
H9aa C9 C10 110.7(3) . . ?
H9ab C9 C10 110.7(2) . . ?
H9ab C9 H9aa 108.8 . . ?
H9bc C9 C10 110.1(2) . . ?
H9bc C9 H9aa 38.2 . . ?
H9bc C9 H9ab 74.1 . . ?
H9bd C9 C10 110.1(3) . . ?
H9bd C9 H9aa 134.9 . . ?
H9bd C9 H9ab 37.0 . . ?
H9bd C9 H9bc 108.4 . . ?
N8 C9 C10 105.1(4) . . ?
N8 C9 H9aa 110.7(3) . . ?
N8 C9 H9ab 110.7(3) . . ?
N8 C9 H9bc 139.9(3) . . ?
N8 C9 H9bd 75.7(3) . . ?
N1 C9 C10 107.9(4) . . ?
N1 C9 H9aa 74.2(4) . . ?
N1 C9 H9ab 136.6(4) . . ?
N1 C9 H9bc 110.1(4) . . ?
N1 C9 H9bd 110.1(4) . . ?
N1 C9 N8 38.6(4) . . ?
C19 C17 N5 119.6(5) . . ?
C18 C17 N5 116.6(5) . . ?
C18 C17 C19 123.7(5) . . ?
H14 C14 C13 119.3(3) . . ?
C15 C14 C13 121.3(5) . . ?
C15 C14 H14 119.3(3) . . ?
C20 C21 C26 115.6(5) . . ?
C22 C21 C26 118.2(5) . . ?
C22 C21 C20 126.2(5) . . ?
H6 C6 C7 119.2(3) . . ?
C5 C6 C7 121.7(5) . . ?
C5 C6 H6 119.2(3) . . ?
H30a C30 C29 109.5 . . ?
H30b C30 C29 109.5 . . ?
H30b C30 H30a 109.5 . . ?
H30c C30 C29 109.5 . . ?
H30c C30 H30a 109.5 . . ?
H30c C30 H30b 109.5 . . ?
C14 C15 C16 118.5(4) . . ?
H15 C15 C16 120.7(2) . . ?
H15 C15 C14 120.7(3) . . ?
C6 C5 C4 122.4(4) . . ?
H5 C5 C4 118.8(3) . . ?
H5 C5 C6 118.8(3) . . ?
H18a C18 C17 109.5 . . ?
H18b C18 C17 109.5 . . ?
H18b C18 H18a 109.5 . . ?
H18c C18 C17 109.5 . . ?
H18c C18 H18a 109.5 . . ?
H18c C18 H18b 109.5 . . ?
C21 C22 C23 122.8(5) . . ?
H22 C22 C23 118.6(3) . . ?
H22 C22 C21 118.6(3) . . ?
H32a C32 N7 109.5 . . ?
H32b C32 N7 109.5 . . ?
H32b C32 H32a 109.5 . . ?
H32c C32 N7 109.5 . . ?
H32c C32 H32a 109.5 . . ?
H32c C32 H32b 109.5 . . ?
C1 N8 Cu1 110.7(3) . . ?
C9 N8 Cu1 109.1(3) . . ?
C9 N8 C1 114.4(4) . . ?
H8 N8 Cu1 107.43(16) . . ?
H8 N8 C1 107.4(3) . . ?
H8 N8 C9 107.4(3) . . ?
C1 N1 Cu1 108.4(5) . . ?
C9 N1 Cu1 109.9(5) . . ?
C9 N1 C1 115.5(6) . . ?
H1 N1 Cu1 107.6(2) . . ?
H1 N1 C1 107.6(4) . . ?
H1 N1 C9 107.6(4) . . ?

loop_
_geom_bond_atom_site_label_1
_geom_bond_atom_site_label_2
_geom_bond_distance
_geom_bond_site_symmetry_2
_geom_bond_publ_flag
Cu1 N2 1.976(3) . ?
Cu1 N5 2.130(3) . ?
Cu1 N4 2.113(3) . ?
Cu1 N3 1.981(3) . ?
Cu1 N8 2.087(5) . ?
Cu1 N1 2.109(8) . ?
Cl1 O3 1.419(6) . ?
Cl1 O1 1.267(7) . ?
Cl1 O2 1.374(8) . ?
Cl1 O4 1.397(8) . ?
Cl2 O7 1.350(6) . ?
Cl2 O8 1.268(7) . ?
Cl2 O5 1.317(9) . ?
Cl2 O6 1.409(11) . ?
N2 C16 1.374(5) . ?
N2 C10 1.315(5) . ?
N5 C26 1.366(5) . ?
N5 C17 1.326(6) . ?
N6 C10 1.341(5) . ?
N6 C11 1.401(6) . ?
N6 C31 1.454(6) . ?
N4 C25 1.357(5) . ?
N4 C29 1.338(6) . ?
N7 C3 1.373(6) . ?
N7 C2 1.339(5) . ?
N7 C32 1.480(6) . ?
N3 C8 1.374(5) . ?
N3 C2 1.332(5) . ?
C3 C8 1.412(6) . ?
C3 C4 1.398(6) . ?
C8 C7 1.385(6) . ?
C16 C11 1.415(6) . ?
C16 C15 1.400(6) . ?
C26 C25 1.422(6) . ?
C26 C21 1.415(5) . ?
C10 C9 1.493(6) . ?
C25 C24 1.401(6) . ?
C24 C27 1.409(8) . ?
C24 C23 1.419(8) . ?
C28 H28 0.9500 . ?
C28 C27 1.322(9) . ?
C28 C29 1.418(9) . ?
C11 C12 1.390(7) . ?
C7 H7 0.9500 . ?
C7 C6 1.399(7) . ?
C27 H27 0.9500 . ?
C4 H4 0.9500 . ?
C4 C5 1.352(8) . ?
C2 C1 1.495(6) . ?
C29 C30 1.502(9) . ?
C31 H31a 0.9800 . ?
C31 H31b 0.9800 . ?
C31 H31c 0.9800 . ?
C13 H13 0.9500 . ?
C13 C12 1.363(9) . ?
C13 C14 1.411(8) . ?
C20 H20 0.9500 . ?
C20 C19 1.349(9) . ?
C20 C21 1.395(8) . ?
C12 H12 0.9500 . ?
C1 H1aa 0.9900 . ?
C1 H1ab 0.9900 . ?
C1 H1bc 0.9900 . ?
C1 H1bd 0.9900 . ?
C1 N8 1.443(7) . ?
C1 N1 1.469(9) . ?
C19 H19 0.9500 . ?
C19 C17 1.408(7) . ?
C23 H23 0.9500 . ?
C23 C22 1.356(9) . ?
C9 H9aa 0.9900 . ?
C9 H9ab 0.9900 . ?
C9 H9bc 0.9900 . ?
C9 H9bd 0.9900 . ?
C9 N8 1.494(7) . ?
C9 N1 1.450(9) . ?
C17 C18 1.496(8) . ?
C14 H14 0.9500 . ?
C14 C15 1.373(6) . ?
C21 C22 1.436(8) . ?
C6 H6 0.9500 . ?
C6 C5 1.394(8) . ?
C30 H30a 0.9800 . ?
C30 H30b 0.9800 . ?
C30 H30c 0.9800 . ?
C15 H15 0.9500 . ?
C5 H5 0.9500 . ?
C18 H18a 0.9800 . ?
C18 H18b 0.9800 . ?
C18 H18c 0.9800 . ?
C22 H22 0.9500 . ?
C32 H32a 0.9800 . ?
C32 H32b 0.9800 . ?
C32 H32c 0.9800 . ?
N8 H8 0.9300 . ?
N1 H1 0.9300 . ?

loop_
_geom_torsion_atom_site_label_1
_geom_torsion_atom_site_label_2
_geom_torsion_atom_site_label_3
_geom_torsion_atom_site_label_4
_geom_torsion
_geom_torsion_site_symmetry_1
_geom_torsion_site_symmetry_2
_geom_torsion_site_symmetry_3
_geom_torsion_site_symmetry_4
_geom_torsion_publ_flag
Cu1 N2 C16 C11 174.5(4) . . . . ?
Cu1 N2 C16 C15 -3.5(5) . . . . ?
Cu1 N2 C10 N6 -176.0(3) . . . . ?
Cu1 N2 C10 C9 1.5(4) . . . . ?
Cu1 N5 C26 C25 6.2(3) . . . . ?
Cu1 N5 C26 C21 -174.4(3) . . . . ?
Cu1 N5 C17 C19 172.5(4) . . . . ?
Cu1 N5 C17 C18 -5.1(4) . . . . ?
Cu1 N4 C25 C26 1.4(3) . . . . ?
Cu1 N4 C25 C24 -178.4(2) . . . . ?
Cu1 N4 C29 C28 175.2(4) . . . . ?
Cu1 N4 C29 C30 -4.5(5) . . . . ?
Cu1 N3 C8 C3 169.3(4) . . . . ?
Cu1 N3 C8 C7 -11.9(5) . . . . ?
Cu1 N3 C2 N7 -172.4(3) . . . . ?
Cu1 N3 C2 C1 9.7(3) . . . . ?
Cu1 N8 C1 C2 -21.0(4) . . . . ?
Cu1 N8 C1 N1 68.9(7) . . . . ?
Cu1 N8 C9 C10 32.1(3) . . . . ?
Cu1 N8 C9 N1 -67.8(7) . . . . ?
Cu1 N1 C1 C2 36.5(4) . . . . ?
Cu1 N1 C1 N8 -65.5(7) . . . . ?
Cu1 N1 C9 C10 -24.9(5) . . . . ?
Cu1 N1 C9 N8 67.0(7) . . . . ?
N2 C16 C11 N6 1.4(4) . . . . ?
N2 C16 C11 C12 -179.2(4) . . . . ?
N2 C16 C15 C14 176.9(5) . . . . ?
N2 C10 N6 C11 -0.4(4) . . . . ?
N2 C10 N6 C31 -178.8(4) . . . . ?
N2 C10 C9 N8 -23.5(5) . . . . ?
N2 C10 C9 N1 16.7(5) . . . . ?
N5 C26 C25 N4 -5.2(4) . . . . ?
N5 C26 C25 C24 174.6(3) . . . . ?
N5 C26 C21 C20 1.1(4) . . . . ?
N5 C26 C21 C22 -177.5(4) . . . . ?
N5 C17 C19 C20 1.7(6) . . . . ?
N6 C10 C9 N8 153.7(5) . . . . ?
N6 C10 C9 N1 -166.1(6) . . . . ?
N6 C11 C16 C15 179.8(3) . . . . ?
N6 C11 C12 C13 -178.2(7) . . . . ?
N4 C25 C26 C21 175.3(3) . . . . ?
N4 C25 C24 C27 2.2(4) . . . . ?
N4 C25 C24 C23 -176.5(4) . . . . ?
N4 C29 C28 C27 3.7(6) . . . . ?
N7 C3 C8 N3 -0.5(3) . . . . ?
N7 C3 C8 C7 -179.4(3) . . . . ?
N7 C3 C4 C5 179.5(6) . . . . ?
N7 C2 N3 C8 -0.1(4) . . . . ?
N7 C2 C1 N8 -169.2(5) . . . . ?
N7 C2 C1 N1 150.2(5) . . . . ?
N3 C8 C3 C4 179.8(3) . . . . ?
N3 C8 C7 C6 -179.0(5) . . . . ?
N3 C2 C1 N8 8.3(4) . . . . ?
N3 C2 C1 N1 -32.2(5) . . . . ?
C3 C8 C7 C6 -0.3(5) . . . . ?
C3 C4 C5 C6 0.4(6) . . . . ?
C8 C7 C6 C5 -0.1(6) . . . . ?
C16 C11 C12 C13 2.5(6) . . . . ?
C16 C15 C14 C13 1.0(6) . . . . ?
C26 C25 C24 C27 -177.6(4) . . . . ?
C26 C25 C24 C23 3.8(5) . . . . ?
C26 C21 C20 C19 -3.0(5) . . . . ?
C26 C21 C22 C23 2.2(5) . . . . ?
C10 C9 N8 C1 156.8(4) . . . . ?
C10 C9 N1 C1 -148.0(5) . . . . ?
C25 C24 C27 C28 -1.1(5) . . . . ?
C25 C24 C23 C22 0.4(5) . . . . ?
C24 C27 C28 C29 -1.8(5) . . . . ?
C24 C23 C22 C21 -3.4(6) . . . . ?
C11 C12 C13 C14 -2.5(7) . . . . ?
C7 C6 C5 C4 0.1(7) . . . . ?
C2 C1 N8 C9 -144.8(4) . . . . ?
C2 C1 N1 C9 160.3(4) . . . . ?
C20 C19 C17 C18 179.0(6) . . . . ?
C20 C21 C22 C23 -176.1(6) . . . . ?
C1 N8 C9 N1 56.9(8) . . . . ?
C1 N1 C9 N8 -56.0(7) . . . . ?

loop_
_restr_equal_distance_atom_site_label_1
_restr_equal_distance_atom_site_label_2
_restr_equal_distance_site_symmetry_2
_restr_equal_distance_class_id
Cu1 N8 1 1
Cu1 N1 1 1
C1 N8 1 2
C1 N1 1 2
C9 N8 1 3
C9 N1 1 3

loop_
_restr_equal_distance_class_class_id
_restr_equal_distance_class_target_weight_param
_restr_equal_distance_class_average
_restr_equal_distance_class_esd
_restr_equal_distance_class_diff_max
1 0.0200 2.0982 0.0112 0.0112
2 0.0200 1.4560 0.0134 0.0134
3 0.0200 1.4718 0.0221 0.0221

loop_
_restr_U_iso_atom_site_label
_restr_U_iso_weight_param
N8 0.0010
N1 0.0010

loop_
_twin_individual_id
_twin_individual_mass_fraction_refined
1 0.970(15)
2 0.030(15)
